data_7036496
loop_
_publ_author_name
'Zhang, Zong-Hui'
'Liu, Bing'
'Xu, Ling'
'Jiao, Huan'

_publ_section_title
;
 Combination effect of ionic liquid components on the structure and
 properties in 1,4-benzenedicarboxylate based zinc metal-organic
 frameworks.
;
_journal_issue 41
_journal_name_full 'Dalton transactions (Cambridge, England : 2003)'
_journal_page_first 17980
_journal_page_last 17989
_journal_paper_doi 10.1039/c5dt02672e
_journal_volume 44
_journal_year 2015
_chemical_formula_moiety 'C2 H4 O6 Zn'
_chemical_formula_sum 'C2 H4 O6 Zn'
_chemical_formula_weight 189.42
_chemical_name_systematic
; 
 ? 
;
_space_group_IT_number 15
_symmetry_cell_setting monoclinic
_symmetry_space_group_name_Hall '-C 2yc'
_symmetry_space_group_name_H-M 'C 1 2/c 1'
_atom_sites_solution_hydrogens geom
_atom_sites_solution_primary direct
_atom_sites_solution_secondary difmap
_audit_block_doi 10.5517/cc1j5j9j
_audit_creation_method SHELXL-97
_audit_update_record
;
2015-06-08 deposited with the CCDC.
2015-09-11 downloaded from the CCDC.
;
_cell_angle_alpha 90.00
_cell_angle_beta 126.22(3)
_cell_angle_gamma 90.00
_cell_formula_units_Z 4
_cell_length_a 11.786(3)
_cell_length_b 5.3955(5)
_cell_length_c 9.712(3)
_cell_measurement_reflns_used 391
_cell_measurement_temperature 293(2)
_cell_measurement_theta_max 27.7730
_cell_measurement_theta_min 5.6270
_cell_volume 498.3(3)
_computing_cell_refinement 'CrystalClear (Rigaku Corp., 2002)'
_computing_data_collection 'CrystalClear (Rigaku Corp., 2002)'
_computing_data_reduction 'CrystalClear (Rigaku Corp., 2002)'
_computing_molecular_graphics 'Siemens SHELXTL^TM^ 5'
_computing_publication_material 'Siemens SHELXTL^TM^ 5'
_computing_structure_refinement 'Siemens SHELXTL^TM^ 5'
_computing_structure_solution 'Siemens SHELXTL^TM^ 5'
_diffrn_ambient_temperature 293(2)
_diffrn_detector_area_resol_mean 16.0356
_diffrn_measured_fraction_theta_full 0.993
_diffrn_measured_fraction_theta_max 0.993
_diffrn_measurement_device_type 'Rigaku Mercury CCD'
_diffrn_measurement_method \w
_diffrn_radiation_monochromator graphite
_diffrn_radiation_source 'rotating-anode generator'
_diffrn_radiation_type MoK\a
_diffrn_radiation_wavelength 0.71073
_diffrn_reflns_av_R_equivalents 0.0318
_diffrn_reflns_av_sigmaI/netI 0.0481
_diffrn_reflns_limit_h_max 14
_diffrn_reflns_limit_h_min -11
_diffrn_reflns_limit_k_max 5
_diffrn_reflns_limit_k_min -6
_diffrn_reflns_limit_l_max 11
_diffrn_reflns_limit_l_min -10
_diffrn_reflns_number 832
_diffrn_reflns_theta_full 25.00
_diffrn_reflns_theta_max 25.00
_diffrn_reflns_theta_min 4.29
_exptl_absorpt_coefficient_mu 4.881
_exptl_absorpt_correction_T_max 1.00000
_exptl_absorpt_correction_T_min 0.47040
_exptl_absorpt_correction_type multi-scan
_exptl_absorpt_process_details 'Sphere (CrystalClear)'
_exptl_crystal_colour colorless
_exptl_crystal_density_diffrn 2.525
_exptl_crystal_density_method 'not measured'
_exptl_crystal_description prism
_exptl_crystal_F_000 376
_exptl_crystal_size_max 0.40
_exptl_crystal_size_mid 0.20
_exptl_crystal_size_min 0.08
_refine_diff_density_max 1.190
_refine_diff_density_min -0.958
_refine_diff_density_rms 0.143
_refine_ls_extinction_method none
_refine_ls_goodness_of_fit_ref 1.086
_refine_ls_hydrogen_treatment mixed
_refine_ls_matrix_type full
_refine_ls_number_parameters 50
_refine_ls_number_reflns 439
_refine_ls_number_restraints 3
_refine_ls_restrained_S_all 1.082
_refine_ls_R_factor_all 0.0418
_refine_ls_R_factor_gt 0.0399
_refine_ls_shift/su_max 0.000
_refine_ls_shift/su_mean 0.000
_refine_ls_structure_factor_coef Fsqd
_refine_ls_weighting_details 'calc w=1/[\s^2^(Fo^2^)+(0.0547P)^2^+2.9298P] where P=(Fo^2^+2Fc^2^)/3'
_refine_ls_weighting_scheme calc
_refine_ls_wR_factor_gt 0.1071
_refine_ls_wR_factor_ref 0.1086
_reflns_number_gt 413
_reflns_number_total 439
_reflns_threshold_expression >2sigma(I)
_cod_data_source_file c5dt02672e2.cif
_cod_data_source_block 15
_cod_depositor_comments
;
The following automatic conversions were performed:

'_symmetry_cell_setting' value 'Monoclinic' changed to 'monoclinic'
according to
/usr/data/users/saulius/crontab/automatic-downloads/rss-feeds/RSC/lib/dictionaries/cif_core.dic
dictionary named 'cif_core.dic' version 2.4.2 from 2011-04-26.

Automatic conversion script
Id: cif_fix_values 3271 2015-04-21 07:52:19Z andrius 

 Adding full bibliography for 7036490--7036500.cif.
;
_cod_original_cell_volume 498.3(2)
_cod_original_sg_symbol_H-M C2/c
_cod_database_code 7036496

loop_
_symmetry_equiv_pos_as_xyz
'x, y, z'
'-x, y, -z+1/2'
'x+1/2, y+1/2, z'
'-x+1/2, y+1/2, -z+1/2'
'-x, -y, -z'
'x, -y, z-1/2'
'-x+1/2, -y+1/2, -z'
'x+1/2, -y+1/2, z-1/2'

loop_
_atom_site_label
_atom_site_type_symbol
_atom_site_fract_x
_atom_site_fract_y
_atom_site_fract_z
_atom_site_U_iso_or_equiv
_atom_site_adp_type
_atom_site_occupancy
_atom_site_symmetry_multiplicity
_atom_site_calc_flag
_atom_site_refinement_flags
Zn1 Zn 0.0000 0.07254(15) 0.2500 0.0221(4) Uani 1 2 d S
C1 C -0.0513(5) -0.4242(9) 0.1493(6) 0.0174(12) Uani 1 1 d .
O1 O -0.0868(4) -0.2200(7) 0.0787(4) 0.0214(9) Uani 1 1 d .
O2 O -0.0869(4) -0.6322(7) 0.0781(4) 0.0225(9) Uani 1 1 d .
O1W O 0.1759(4) 0.0635(7) 0.2430(5) 0.0267(10) Uani 1 1 d D
H1WB H 0.163(6) 0.144(11) 0.148(5) 0.038(18) Uiso 1 1 d D
H1WA H 0.259(5) 0.121(14) 0.345(4) 0.07(3) Uiso 1 1 d D

loop_
_atom_site_aniso_label
_atom_site_aniso_U_11
_atom_site_aniso_U_22
_atom_site_aniso_U_33
_atom_site_aniso_U_23
_atom_site_aniso_U_13
_atom_site_aniso_U_12
Zn1 0.0293(6) 0.0133(5) 0.0136(5) 0.000 0.0071(4) 0.000
C1 0.019(3) 0.019(3) 0.008(3) 0.000(2) 0.005(2) -0.001(2)
O1 0.030(2) 0.0151(19) 0.0085(17) 0.0007(15) 0.0053(16) 0.0005(16)
O2 0.032(2) 0.0127(18) 0.0100(18) -0.0015(15) 0.0056(16) 0.0009(16)
O1W 0.029(2) 0.029(2) 0.013(2) 0.0040(17) 0.0081(18) -0.0007(16)

loop_
_atom_type_symbol
_atom_type_description
_atom_type_scat_dispersion_real
_atom_type_scat_dispersion_imag
_atom_type_scat_source
C C 0.0033 0.0016 'International Tables Vol C Tables 4.2.6.8 and 6.1.1.4'
H H 0.0000 0.0000 'International Tables Vol C Tables 4.2.6.8 and 6.1.1.4'
O O 0.0106 0.0060 'International Tables Vol C Tables 4.2.6.8 and 6.1.1.4'
Zn Zn 0.2839 1.4301 'International Tables Vol C Tables 4.2.6.8 and 6.1.1.4'

loop_
_geom_angle_atom_site_label_1
_geom_angle_atom_site_label_2
_geom_angle_atom_site_label_3
_geom_angle
_geom_angle_site_symmetry_1
_geom_angle_site_symmetry_3
O1 Zn1 O1 80.76(19) . 2
O1 Zn1 O2 179.83(17) . 2_565
O1 Zn1 O2 99.39(14) 2 2_565
O1 Zn1 O2 99.39(14) . 1_565
O1 Zn1 O2 179.83(17) 2 1_565
O2 Zn1 O2 80.5(2) 2_565 1_565
O1 Zn1 O1W 88.84(15) . 2
O1 Zn1 O1W 89.15(15) 2 2
O2 Zn1 O1W 91.09(15) 2_565 2
O2 Zn1 O1W 90.93(16) 1_565 2
O1 Zn1 O1W 89.15(15) . .
O1 Zn1 O1W 88.84(15) 2 .
O2 Zn1 O1W 90.93(16) 2_565 .
O2 Zn1 O1W 91.09(15) 1_565 .
O1W Zn1 O1W 177.4(2) 2 .
O1 C1 O2 126.9(4) . .
O1 C1 C1 116.7(3) . 2
O2 C1 C1 116.4(3) . 2
C1 O1 Zn1 113.0(3) . .
C1 O2 Zn1 113.3(3) . 1_545
Zn1 O1W H1WB 115(4) . .
Zn1 O1W H1WA 113(5) . .
H1WB O1W H1WA 109.8(17) . .

loop_
_geom_bond_atom_site_label_1
_geom_bond_atom_site_label_2
_geom_bond_distance
_geom_bond_site_symmetry_2
Zn1 O1 2.072(4) .
Zn1 O1 2.072(4) 2
Zn1 O2 2.086(4) 2_565
Zn1 O2 2.086(4) 1_565
Zn1 O1W 2.115(4) 2
Zn1 O1W 2.115(4) .
C1 O1 1.233(6) .
C1 O2 1.253(6) .
C1 C1 1.579(10) 2
O2 Zn1 2.086(4) 1_545
O1W H1WB 0.947(10) .
O1W H1WA 0.946(11) .

loop_
_geom_torsion_atom_site_label_1
_geom_torsion_atom_site_label_2
_geom_torsion_atom_site_label_3
_geom_torsion_atom_site_label_4
_geom_torsion
_geom_torsion_site_symmetry_1
_geom_torsion_site_symmetry_4
O2 C1 O1 Zn1 -179.7(4) . .
C1 C1 O1 Zn1 -0.3(7) 2 .
O1 Zn1 O1 C1 0.1(3) 2 .
O2 Zn1 O1 C1 -155(100) 2_565 .
O2 Zn1 O1 C1 -179.9(4) 1_565 .
O1W Zn1 O1 C1 -89.2(4) 2 .
O1W Zn1 O1 C1 89.1(4) . .
O1 C1 O2 Zn1 179.8(4) . 1_545
C1 C1 O2 Zn1 0.5(7) 2 1_545
